data_4325095
loop_
_publ_author_name
'Laurent Jouffret'
'Murielle Rivenet'
'Francis Abraham'

_publ_section_title
;
 Linear Alkyl Diamine-Uranium-Phosphate Systems: U(VI) to U(IV) Reduction
 with Ethylenediamine
;
_journal_name_full 'Inorganic Chemistry'
_journal_page_first 4619
_journal_page_last 4626
_journal_paper_doi 10.1021/ic200345j
_journal_volume 50
_journal_year 2011
_chemical_formula_sum 'C2 H11 N2 O4 P'
_chemical_formula_weight 158.1
_chemical_name_systematic ' ?'
_space_group_IT_number 14
_symmetry_cell_setting monoclinic
_symmetry_space_group_name_Hall '-P 2ybc'
_symmetry_space_group_name_H-M 'P 1 21/c 1'
_atom_sites_solution_hydrogens difmap
_cell_angle_alpha 90
_cell_angle_beta 109.757(7)
_cell_angle_gamma 90
_cell_formula_units_Z 4
_cell_length_a 10.615(3)
_cell_length_b 7.845(2)
_cell_length_c 8.334(2)
_cell_measurement_temperature 293
_cell_volume 653.2(3)
_computing_publication_material 'Jana2000 (Petricek, Dusek & Palatinus, 2000)'
_computing_structure_refinement 'Jana2000 (Petricek, Dusek & Palatinus, 2000)'
_diffrn_ambient_temperature 293
_diffrn_measured_fraction_theta_full 1
_diffrn_measured_fraction_theta_max 0.92
_diffrn_measurement_device_type 'BRUKER AXS Apex2 CCD-4K'
_diffrn_measurement_method 'phi-omega scan'
_diffrn_radiation_monochromator graphite
_diffrn_radiation_source molybdene
_diffrn_radiation_type 'Mo K\a'
_diffrn_radiation_wavelength 0.71069
_diffrn_reflns_av_R_equivalents 0.0336
_diffrn_reflns_av_sigmaI/netI 0.0225
_diffrn_reflns_limit_h_max 17
_diffrn_reflns_limit_h_min -17
_diffrn_reflns_limit_k_max 13
_diffrn_reflns_limit_k_min -13
_diffrn_reflns_limit_l_max 12
_diffrn_reflns_limit_l_min -13
_diffrn_reflns_number 15171
_diffrn_reflns_theta_full 31.92
_diffrn_reflns_theta_max 37.76
_diffrn_reflns_theta_min 2.04
_diffrn_standards_number 12526
_exptl_absorpt_coefficient_mu 0.373
_exptl_absorpt_correction_T_max 1.000
_exptl_absorpt_correction_T_min 0.880
_exptl_absorpt_correction_type empirical
_exptl_crystal_colour colourless
_exptl_crystal_density_diffrn 1.6072
_exptl_crystal_description ovoid
_exptl_crystal_F_000 336
_exptl_crystal_size_max 0.330
_exptl_crystal_size_mid 0.100
_exptl_crystal_size_min 0.060
_refine_diff_density_max 0.81
_refine_diff_density_min -0.36
_refine_ls_extinction_method none
_refine_ls_goodness_of_fit_gt 4.31
_refine_ls_goodness_of_fit_ref 3.98
_refine_ls_hydrogen_treatment mixed
_refine_ls_number_parameters 85
_refine_ls_number_reflns 3223
_refine_ls_R_factor_all 0.0430
_refine_ls_R_factor_gt 0.0353
_refine_ls_shift/su_max 0.0130
_refine_ls_shift/su_mean 0.0010
_refine_ls_structure_factor_coef F
_refine_ls_weighting_details w=1/\s^2^(F)
_refine_ls_weighting_scheme sigma
_refine_ls_wR_factor_gt 0.0530
_refine_ls_wR_factor_ref 0.0535
_reflns_number_gt 2703
_reflns_number_total 3223
_reflns_threshold_expression I>3\s(I)
_cod_data_source_file ic200345j_si_001_1.cif
_cod_data_source_block (I)
_cod_original_sg_symbol_Hall '-P 2ycb'
_cod_original_formula_sum 'C2 H11 N2 O4 P1'
_cod_database_code 4325095

loop_
_symmetry_equiv_pos_site_id
_symmetry_equiv_pos_as_xyz
1 x,y,z
2 -x,1/2+y,1/2-z
3 -x,-y,-z
4 x,1/2-y,1/2+z

loop_
_atom_site_label
_atom_site_type_symbol
_atom_site_fract_x
_atom_site_fract_y
_atom_site_fract_z
_atom_site_adp_type
_atom_site_U_iso_or_equiv
_atom_site_symmetry_multiplicity
_atom_site_occupancy
_atom_site_calc_flag
P P 0.26472(3) 0.07533(4) 0.47917(4) Uani 0.01354(10) 4 1 d
O1 O 0.34014(11) 0.07882(13) 0.34444(13) Uani 0.0263(4) 4 1 d
O2 O 0.26659(9) -0.11254(12) 0.52479(12) Uani 0.0205(3) 4 1 d
O3 O 0.34341(10) 0.18161(13) 0.63128(12) Uani 0.0274(3) 4 1 d
O4 O 0.12335(10) 0.14043(13) 0.39509(12) Uani 0.0276(3) 4 1 d
N1 N 0.58526(11) 0.30979(13) 0.62839(13) Uani 0.0184(3) 4 1 d
N2 N -0.02162(10) 0.22241(13) 0.06947(13) Uani 0.0194(3) 4 1 d
C1 C 0.56118(13) 0.45014(16) 0.50333(17) Uani 0.0212(4) 4 1 d
C2 C -0.06120(13) 0.05176(17) -0.00505(18) Uani 0.0243(4) 4 1 d
H1 H 0.628346 0.352207 0.737444 Uiso 0.0221 4 1 d
H2 H 0.638675 0.227245 0.603266 Uiso 0.0221 4 1 d
H3 H 0.503924 0.261595 0.623156 Uiso 0.0221 4 1 d
H4 H 0.550039 0.405534 0.396015 Uiso 0.0254 4 1 d
H5 H 0.635076 0.522222 0.533505 Uiso 0.0254 4 1 d
H6 H 0.028323 0.277151 0.012147 Uiso 0.0232 4 1 d
H7 H 0.029615 0.211507 0.184128 Uiso 0.0232 4 1 d
H8 H -0.097866 0.286115 0.059082 Uiso 0.0232 4 1 d
H9 H -0.109298 -0.004042 0.054045 Uiso 0.0292 4 1 d
H10 H -0.115541 0.062846 -0.118444 Uiso 0.0292 4 1 d
H H 0.3315(17) 0.1595(15) 0.2872(18) Uiso 0.0394 4 1 d

loop_
_atom_site_aniso_label
_atom_site_aniso_type_symbol
_atom_site_aniso_U_11
_atom_site_aniso_U_22
_atom_site_aniso_U_33
_atom_site_aniso_U_12
_atom_site_aniso_U_13
_atom_site_aniso_U_23
P P 0.01505(15) 0.01207(15) 0.01359(15) 0.00091(10) 0.00495(11) 0.00023(10)
O1 O 0.0368(6) 0.0239(5) 0.0266(5) 0.0095(4) 0.0217(4) 0.0091(4)
O2 O 0.0221(4) 0.0134(4) 0.0265(5) -0.0014(3) 0.0088(4) 0.0027(3)
O3 O 0.0268(5) 0.0286(5) 0.0271(5) -0.0078(4) 0.0096(4) -0.0148(4)
O4 O 0.0226(5) 0.0390(6) 0.0196(5) 0.0145(4) 0.0048(4) 0.0042(4)
N1 N 0.0195(5) 0.0159(5) 0.0183(5) 0.0010(4) 0.0044(4) -0.0011(4)
N2 N 0.0189(5) 0.0193(5) 0.0195(5) 0.0032(4) 0.0060(4) 0.0008(4)
C1 C 0.0226(6) 0.0205(6) 0.0226(6) 0.0043(5) 0.0105(5) 0.0023(5)
C2 C 0.0172(6) 0.0209(6) 0.0337(7) 0.0009(5) 0.0072(5) -0.0040(5)

loop_
_atom_type_symbol
_atom_type_scat_dispersion_real
_atom_type_scat_dispersion_imag
_atom_type_scat_source
_atom_type_scat_Cromer_Mann_a1
_atom_type_scat_Cromer_Mann_b1
_atom_type_scat_Cromer_Mann_a2
_atom_type_scat_Cromer_Mann_b2
_atom_type_scat_Cromer_Mann_a3
_atom_type_scat_Cromer_Mann_b3
_atom_type_scat_Cromer_Mann_a4
_atom_type_scat_Cromer_Mann_b4
_atom_type_scat_Cromer_Mann_c
C 0.003 0.002 'International Tables Vol C Tables  4.2.6.8 and 6.1.1.4' 2.31 20.843901 1.02 10.2075 1.5886 0.5687 0.865 51.651199 0.2156
H 0.000 0.000 'International Tables Vol C Tables  4.2.6.8 and 6.1.1.4' 0.493002 10.5109 0.322912 26.1257 0.140191 3.14236 0.04081 57.799702 0.003038
N 0.006 0.003 'International Tables Vol C Tables  4.2.6.8 and 6.1.1.4' 12.2126 0.0057 3.1322 9.8933 2.0125 28.997499 1.1663 0.5826 -11.529
O 0.011 0.006 'International Tables Vol C Tables  4.2.6.8 and 6.1.1.4' 3.0485 13.2771 2.2868 5.7011 1.5463 0.3239 0.867 32.908901 0.2508
P 0.102 0.094 'International Tables Vol C Tables  4.2.6.8 and 6.1.1.4' 6.4345 1.9067 4.1791 27.157 1.78 0.526 1.4908 68.164497 1.1149

loop_
_geom_angle_atom_site_label_1
_geom_angle_atom_site_label_2
_geom_angle_atom_site_label_3
_geom_angle_site_symmetry_1
_geom_angle_site_symmetry_3
_geom_angle
_geom_angle_publ_flag
O1 P O2 . . 103.12(6) yes
O1 P O3 . . 108.45(6) yes
O1 P O4 . . 108.98(6) yes
O2 P O3 . . 111.61(5) yes
O2 P O4 . . 111.70(6) yes
O3 P O4 . . 112.48(6) yes
P O1 H . . 117.7(14) yes
C1 N1 H1 . . 109.47(10) yes
C1 N1 H2 . . 109.47(12) yes
C1 N1 H3 . . 109.47(9) yes
H1 N1 H2 . . 109.47(9) yes
H1 N1 H3 . . 109.47(12) yes
H2 N1 H3 . . 109.47(10) yes
C2 N2 H6 . . 109.47(12) yes
C2 N2 H7 . . 109.47(10) yes
C2 N2 H8 . . 109.47(10) yes
H6 N2 H7 . . 109.47(10) yes
H6 N2 H8 . . 109.47(10) yes
H7 N2 H8 . . 109.47(12) yes
N1 C1 C1 . 3_666 110.83(12) yes
N1 C1 H4 . . 109.47(11) yes
N1 C1 H5 . . 109.47(10) yes
C1 C1 H4 3_666 . 109.47(11) yes
C1 C1 H5 3_666 . 109.47(12) yes
H4 C1 H5 . . 108.07(16) yes
N2 C2 C2 . 3_555 110.32(10) yes
N2 C2 H9 . . 109.47(14) yes
N2 C2 H10 . . 109.47(12) yes
C2 C2 H9 3_555 . 109.47(12) yes
C2 C2 H10 3_555 . 109.47(14) yes
H9 C2 H10 . . 108.61(13) yes
N1 H1 H2 . . 35.26(7) yes
N1 H1 H3 . . 35.26(8) yes
H2 H1 H3 . . 60 yes
N1 H2 H1 . . 35.26(5) yes
N1 H2 H3 . . 35.26(7) yes
H1 H2 H3 . . 60 yes
N1 H3 H1 . . 35.26(6) yes
N1 H3 H2 . . 35.26(7) yes
H1 H3 H2 . . 60 yes
C1 H4 H5 . . 35.96(9) yes
C1 H5 H4 . . 35.96(9) yes
N2 H6 H7 . . 35.26(5) yes
N2 H6 H8 . . 35.26(6) yes
H7 H6 H8 . . 60 yes
N2 H7 H6 . . 35.26(7) yes
N2 H7 H8 . . 35.26(7) yes
H6 H7 H8 . . 60 yes
N2 H8 H6 . . 35.26(7) yes
N2 H8 H7 . . 35.26(6) yes
H6 H8 H7 . . 60 yes
C2 H9 H10 . . 35.70(7) yes
C2 H10 H9 . . 35.70(9) yes

loop_
_geom_bond_atom_site_label_1
_geom_bond_atom_site_label_2
_geom_bond_site_symmetry_2
_geom_bond_distance
_geom_bond_publ_flag
P O1 . 1.5844(13) yes
P O2 . 1.5205(10) yes
P O3 . 1.5113(9) yes
P O4 . 1.5142(10) yes
O1 H . 0.779(13) yes
N1 C1 . 1.4777(17) yes
N1 H1 . 0.9300(9) yes
N1 H2 . 0.9300(11) yes
N1 H3 . 0.9300(11) yes
N2 C2 . 1.4758(17) yes
N2 H6 . 0.9300(12) yes
N2 H7 . 0.9300(9) yes
N2 H8 . 0.9300(11) yes
C1 C1 3_666 1.501(2) yes
C1 H4 . 0.9300(14) yes
C1 H5 . 0.9300(13) yes
C2 C2 3_555 1.510(2) yes
C2 H9 . 0.9300(16) yes
C2 H10 . 0.9300(13) yes
H1 H2 . 1.5187 yes
H1 H3 . 1.5187 yes
H2 H3 . 1.5187 yes
H4 H5 . 1.5055 yes
H6 H7 . 1.5187 yes
H6 H8 . 1.5187 yes
H7 H8 . 1.5187 yes
H9 H10 . 1.5106 yes
